data_4301754
loop_
_publ_author_name
'Evan R. King'
'Theodore A. Betley'

_publ_contact_author_address
;Department of Chemistry and Chemical Biology
Harvard University
Mallinckrodt 306E
12 Oxford Street
Cambridge, MA 02139
;
_publ_contact_author_email betley@chemistry.harvard.edu
_publ_contact_author_name 'Professor Theodore A. Betley'
_publ_contact_author_phone 617-496-9944
_publ_section_title
;
C-H Bond Amination from a Ferrous Dipyrromethene Complex
;
_journal_name_full 'Inorganic Chemistry'
_journal_page_first 2361
_journal_page_last 2363
_journal_paper_doi 10.1021/ic900219b
_journal_volume 48
_journal_year 2009
_chemical_compound_source 'chemical synthesis'
_chemical_formula_moiety 'C41 H42 Cl N3 Zn'
_chemical_formula_sum 'C41 H42 Cl N3 Zn'
_chemical_formula_weight 677.60
_chemical_name_common PyacZnCl(py)
_chemical_name_systematic '(1,5,9-trimesityldipyrromethenato)zinc chloride pyridine adduct'
_space_group_IT_number 14
_symmetry_cell_setting monoclinic
_symmetry_Int_Tables_number 14
_symmetry_space_group_name_Hall '-P 2ybc'
_symmetry_space_group_name_H-M 'P 1 21/c 1'
_atom_sites_solution_hydrogens geom
_atom_sites_solution_primary direct
_atom_sites_solution_secondary difmap
_audit_creation_method SHELXL-97
_cell_angle_alpha 90.00
_cell_angle_beta 93.523(13)
_cell_angle_gamma 90.00
_cell_formula_units_Z 4
_cell_length_a 14.130(2)
_cell_length_b 15.748(3)
_cell_length_c 15.957(3)
_cell_measurement_reflns_used 1840
_cell_measurement_temperature 193(2)
_cell_measurement_theta_max 24.94
_cell_measurement_theta_min 2.26
_cell_volume 3544.0(11)
_computing_cell_refinement 'Bruker SMART'
_computing_data_collection 'Bruker SMART'
_computing_data_reduction 'Bruker SAINT'
_computing_molecular_graphics 'Bruker SHELXTL'
_computing_publication_material 'Bruker SHELXTL'
_computing_structure_refinement 'SHELXL-97 (Sheldrick, 1997)'
_computing_structure_solution 'SHELXS-97 (Sheldrick, 1990)'
_diffrn_ambient_temperature 193(2)
_diffrn_measured_fraction_theta_full 0.998
_diffrn_measured_fraction_theta_max 0.998
_diffrn_measurement_device_type 'CCD area detector'
_diffrn_measurement_method 'phi and omega scans'
_diffrn_radiation_monochromator graphite
_diffrn_radiation_probe x-ray
_diffrn_radiation_type MoK\a
_diffrn_radiation_wavelength 0.71073
_diffrn_reflns_av_R_equivalents 0.0000
_diffrn_reflns_av_sigmaI/netI 0.0374
_diffrn_reflns_limit_h_max 16
_diffrn_reflns_limit_h_min -16
_diffrn_reflns_limit_k_max 18
_diffrn_reflns_limit_k_min 0
_diffrn_reflns_limit_l_max 18
_diffrn_reflns_limit_l_min 0
_diffrn_reflns_number 6037
_diffrn_reflns_theta_full 24.71
_diffrn_reflns_theta_max 24.71
_diffrn_reflns_theta_min 1.82
_diffrn_source 'fine-focus sealed tube'
_exptl_absorpt_coefficient_mu 0.801
_exptl_absorpt_correction_T_max 0.8962
_exptl_absorpt_correction_T_min 0.8128
_exptl_absorpt_correction_type multi-scan
_exptl_absorpt_process_details 'SADABS (Bruker AXS, 2004)'
_exptl_crystal_colour 'translucent orange'
_exptl_crystal_density_diffrn 1.270
_exptl_crystal_density_method 'not measured'
_exptl_crystal_description block
_exptl_crystal_F_000 1424
_exptl_crystal_recrystallization_method 'tetrahydrofuran, hexanes'
_exptl_crystal_size_max 0.27
_exptl_crystal_size_mid 0.23
_exptl_crystal_size_min 0.14
_refine_diff_density_max 0.552
_refine_diff_density_min -1.109
_refine_diff_density_rms 0.081
_refine_ls_extinction_method none
_refine_ls_goodness_of_fit_ref 1.134
_refine_ls_hydrogen_treatment constr
_refine_ls_matrix_type full
_refine_ls_number_parameters 424
_refine_ls_number_reflns 6037
_refine_ls_number_restraints 0
_refine_ls_restrained_S_all 1.134
_refine_ls_R_factor_all 0.0868
_refine_ls_R_factor_gt 0.0646
_refine_ls_shift/su_max 0.000
_refine_ls_shift/su_mean 0.000
_refine_ls_structure_factor_coef Fsqd
_refine_ls_weighting_details 'calc w=1/[\s^2^(Fo^2^)+(0.0415P)^2^+12.1507P] where P=(Fo^2^+2Fc^2^)/3'
_refine_ls_weighting_scheme calc
_refine_ls_wR_factor_gt 0.1470
_refine_ls_wR_factor_ref 0.1539
_reflns_number_gt 4454
_reflns_number_total 6037
_reflns_threshold_expression >2sigma(I)
_cod_data_source_file ic900219b_si_002_3.cif
_cod_data_source_block erk031
_cod_original_cell_volume 3544.2(10)
_cod_original_sg_symbol_H-M 'P 21/c'
_cod_database_code 4301754

loop_
_symmetry_equiv_pos_as_xyz
'x, y, z'
'-x, y+1/2, -z+1/2'
'-x, -y, -z'
'x, -y-1/2, z-1/2'

loop_
_atom_site_label
_atom_site_type_symbol
_atom_site_fract_x
_atom_site_fract_y
_atom_site_fract_z
_atom_site_U_iso_or_equiv
_atom_site_adp_type
_atom_site_occupancy
_atom_site_symmetry_multiplicity
_atom_site_calc_flag
_atom_site_refinement_flags
_atom_site_disorder_assembly
_atom_site_disorder_group
Zn1 Zn 0.24806(4) 0.21882(3) 0.04731(3) 0.02757(17) Uani 1 1 d . . .
Cl1 Cl 0.24914(10) 0.35803(7) 0.04638(8) 0.0383(3) Uani 1 1 d . . .
N3 N 0.2498(3) 0.1728(2) -0.0740(2) 0.0299(9) Uani 1 1 d . . .
C31 C 0.2444(4) 0.0893(3) -0.0876(3) 0.0392(12) Uani 1 1 d . . .
H31 H 0.2392 0.0527 -0.0407 0.047 Uiso 1 1 calc R . .
C32 C 0.2459(4) 0.0536(4) -0.1657(4) 0.0463(14) Uani 1 1 d . . .
H32 H 0.2429 -0.0063 -0.1726 0.056 Uiso 1 1 calc R . .
C33 C 0.2517(4) 0.1057(4) -0.2338(4) 0.0544(16) Uani 1 1 d . . .
H33 H 0.2533 0.0832 -0.2890 0.065 Uiso 1 1 calc R . .
C34 C 0.2553(5) 0.1925(4) -0.2194(4) 0.0622(18) Uani 1 1 d . . .
H34 H 0.2576 0.2307 -0.2653 0.075 Uiso 1 1 calc R . .
C35 C 0.2553(5) 0.2232(4) -0.1390(4) 0.0572(16) Uani 1 1 d . . .
H35 H 0.2595 0.2828 -0.1301 0.069 Uiso 1 1 calc R . .
N1 N 0.1438(3) 0.1561(2) 0.0979(2) 0.0274(9) Uani 1 1 d . . .
N2 N 0.3522(3) 0.1539(2) 0.1070(2) 0.0286(9) Uani 1 1 d . . .
C1 C 0.0501(3) 0.1691(3) 0.0888(3) 0.0323(11) Uani 1 1 d . . .
C2 C 0.0017(4) 0.1061(3) 0.1324(4) 0.0446(14) Uani 1 1 d . . .
H2 H -0.0650 0.1018 0.1363 0.053 Uiso 1 1 calc R . .
C3 C 0.0690(4) 0.0526(3) 0.1678(3) 0.0382(12) Uani 1 1 d . . .
H3 H 0.0575 0.0037 0.2005 0.046 Uiso 1 1 calc R . .
C4 C 0.1581(3) 0.0830(3) 0.1472(3) 0.0293(10) Uani 1 1 d . . .
C5 C 0.2468(3) 0.0476(3) 0.1694(3) 0.0257(10) Uani 1 1 d . . .
C6 C 0.3366(3) 0.0806(3) 0.1547(3) 0.0278(10) Uani 1 1 d . . .
C7 C 0.4251(4) 0.0474(3) 0.1822(3) 0.0405(13) Uani 1 1 d . . .
H7 H 0.4358 -0.0017 0.2161 0.049 Uiso 1 1 calc R . .
C8 C 0.4934(4) 0.0983(3) 0.1515(4) 0.0435(14) Uani 1 1 d . . .
H8 H 0.5600 0.0913 0.1602 0.052 Uiso 1 1 calc R . .
C9 C 0.4462(3) 0.1632(3) 0.1044(3) 0.0316(11) Uani 1 1 d . . .
C11 C 0.0086(3) 0.2392(3) 0.0361(3) 0.0328(11) Uani 1 1 d . . .
C12 C -0.0089(3) 0.2279(3) -0.0501(3) 0.0376(12) Uani 1 1 d . . .
C13 C -0.0449(4) 0.2950(3) -0.0986(3) 0.0420(13) Uani 1 1 d . . .
H13 H -0.0547 0.2874 -0.1576 0.050 Uiso 1 1 calc R . .
C14 C -0.0669(4) 0.3720(3) -0.0644(4) 0.0415(13) Uani 1 1 d . . .
C15 C -0.0512(4) 0.3818(3) 0.0219(3) 0.0390(12) Uani 1 1 d . . .
H15 H -0.0666 0.4345 0.0468 0.047 Uiso 1 1 calc R . .
C16 C -0.0135(3) 0.3169(3) 0.0732(3) 0.0335(11) Uani 1 1 d . . .
C17 C 0.0085(4) 0.1440(4) -0.0928(4) 0.0487(15) Uani 1 1 d . . .
H17A H -0.0520 0.1202 -0.1150 0.073 Uiso 1 1 calc R . .
H17B H 0.0389 0.1044 -0.0520 0.073 Uiso 1 1 calc R . .
H17C H 0.0501 0.1529 -0.1390 0.073 Uiso 1 1 calc R . .
C18 C -0.1078(5) 0.4433(4) -0.1185(4) 0.0595(17) Uani 1 1 d . . .
H18A H -0.0592 0.4648 -0.1543 0.089 Uiso 1 1 calc R . .
H18B H -0.1287 0.4892 -0.0826 0.089 Uiso 1 1 calc R . .
H18C H -0.1620 0.4221 -0.1537 0.089 Uiso 1 1 calc R . .
C19 C 0.0053(4) 0.3312(3) 0.1658(3) 0.0461(14) Uani 1 1 d . . .
H19A H -0.0215 0.3860 0.1813 0.069 Uiso 1 1 calc R . .
H19B H 0.0738 0.3314 0.1795 0.069 Uiso 1 1 calc R . .
H19C H -0.0242 0.2857 0.1969 0.069 Uiso 1 1 calc R . .
C51 C 0.2469(3) -0.0374(3) 0.2131(3) 0.0294(11) Uani 1 1 d . . .
C52 C 0.2467(3) -0.1115(3) 0.1638(3) 0.0325(11) Uani 1 1 d . . .
C53 C 0.2488(4) -0.1895(3) 0.2046(4) 0.0386(13) Uani 1 1 d . . .
H53 H 0.2497 -0.2398 0.1718 0.046 Uiso 1 1 calc R . .
C54 C 0.2496(4) -0.1969(3) 0.2901(4) 0.0389(13) Uani 1 1 d . . .
C55 C 0.2486(4) -0.1233(3) 0.3378(3) 0.0387(12) Uani 1 1 d . . .
H55 H 0.2485 -0.1272 0.3973 0.046 Uiso 1 1 calc R . .
C56 C 0.2478(4) -0.0434(3) 0.2994(3) 0.0386(12) Uani 1 1 d . . .
C57 C 0.2442(4) -0.1078(3) 0.0693(3) 0.0446(14) Uani 1 1 d . . .
H57A H 0.3002 -0.0773 0.0519 0.067 Uiso 1 1 calc R . .
H57B H 0.1867 -0.0779 0.0480 0.067 Uiso 1 1 calc R . .
H57C H 0.2439 -0.1656 0.0466 0.067 Uiso 1 1 calc R . .
C58 C 0.2511(4) -0.2825(3) 0.3334(4) 0.0576(17) Uani 1 1 d . . .
H58A H 0.1948 -0.2882 0.3659 0.086 Uiso 1 1 calc R . .
H58B H 0.3082 -0.2870 0.3712 0.086 Uiso 1 1 calc R . .
H58C H 0.2513 -0.3277 0.2912 0.086 Uiso 1 1 calc R . .
C59 C 0.2491(5) 0.0351(3) 0.3542(4) 0.0545(16) Uani 1 1 d . . .
H59A H 0.3036 0.0706 0.3421 0.082 Uiso 1 1 calc R . .
H59B H 0.2541 0.0183 0.4134 0.082 Uiso 1 1 calc R . .
H59C H 0.1904 0.0673 0.3425 0.082 Uiso 1 1 calc R . .
C91 C 0.4874(3) 0.2308(3) 0.0531(3) 0.0318(11) Uani 1 1 d . . .
C92 C 0.5081(3) 0.2135(3) -0.0299(3) 0.0395(12) Uani 1 1 d . . .
C93 C 0.5452(4) 0.2771(4) -0.0778(4) 0.0476(14) Uani 1 1 d . . .
H93 H 0.5581 0.2649 -0.1343 0.057 Uiso 1 1 calc R . .
C94 C 0.5642(4) 0.3576(4) -0.0470(4) 0.0459(14) Uani 1 1 d . . .
C95 C 0.5440(4) 0.3736(3) 0.0356(4) 0.0418(13) Uani 1 1 d . . .
H95 H 0.5559 0.4287 0.0580 0.050 Uiso 1 1 calc R . .
C96 C 0.5068(3) 0.3116(3) 0.0869(3) 0.0362(12) Uani 1 1 d . . .
C97 C 0.4919(4) 0.1259(4) -0.0677(4) 0.0545(16) Uani 1 1 d . . .
H97A H 0.5181 0.1238 -0.1231 0.082 Uiso 1 1 calc R . .
H97B H 0.4237 0.1141 -0.0735 0.082 Uiso 1 1 calc R . .
H97C H 0.5233 0.0832 -0.0310 0.082 Uiso 1 1 calc R . .
C98 C 0.6038(5) 0.4255(4) -0.1011(5) 0.072(2) Uani 1 1 d . . .
H98A H 0.6624 0.4050 -0.1240 0.108 Uiso 1 1 calc R . .
H98B H 0.6174 0.4765 -0.0672 0.108 Uiso 1 1 calc R . .
H98C H 0.5574 0.4393 -0.1473 0.108 Uiso 1 1 calc R . .
C99 C 0.4890(4) 0.3324(4) 0.1759(3) 0.0462(14) Uani 1 1 d . . .
H99A H 0.5494 0.3442 0.2072 0.069 Uiso 1 1 calc R . .
H99B H 0.4579 0.2841 0.2016 0.069 Uiso 1 1 calc R . .
H99C H 0.4480 0.3825 0.1774 0.069 Uiso 1 1 calc R . .

loop_
_atom_site_aniso_label
_atom_site_aniso_U_11
_atom_site_aniso_U_22
_atom_site_aniso_U_33
_atom_site_aniso_U_23
_atom_site_aniso_U_13
_atom_site_aniso_U_12
Zn1 0.0341(3) 0.0214(3) 0.0274(3) 0.0026(2) 0.0043(2) -0.0001(2)
Cl1 0.0564(8) 0.0217(6) 0.0369(7) 0.0032(5) 0.0039(6) -0.0004(6)
N3 0.038(2) 0.0179(19) 0.034(2) -0.0041(17) 0.0055(18) 0.0000(17)
C31 0.052(3) 0.035(3) 0.031(3) 0.004(2) 0.008(2) 0.001(2)
C32 0.056(4) 0.037(3) 0.046(4) -0.016(3) 0.005(3) -0.003(3)
C33 0.060(4) 0.059(4) 0.044(4) -0.019(3) 0.003(3) 0.000(3)
C34 0.089(5) 0.057(4) 0.040(4) 0.018(3) 0.004(3) -0.007(4)
C35 0.067(4) 0.031(3) 0.072(5) 0.010(3) -0.009(3) -0.003(3)
N1 0.031(2) 0.0204(19) 0.032(2) 0.0002(16) 0.0069(17) 0.0025(16)
N2 0.034(2) 0.0199(19) 0.032(2) 0.0006(16) 0.0016(17) -0.0035(16)
C1 0.035(3) 0.023(2) 0.040(3) -0.003(2) 0.008(2) 0.003(2)
C2 0.034(3) 0.032(3) 0.069(4) 0.005(3) 0.015(3) -0.003(2)
C3 0.043(3) 0.021(2) 0.052(3) 0.002(2) 0.014(3) -0.001(2)
C4 0.039(3) 0.019(2) 0.030(3) 0.000(2) 0.006(2) -0.003(2)
C5 0.041(3) 0.017(2) 0.019(2) -0.0030(18) 0.006(2) -0.001(2)
C6 0.038(3) 0.018(2) 0.026(2) -0.0022(19) 0.000(2) 0.000(2)
C7 0.049(3) 0.025(3) 0.047(3) 0.004(2) -0.006(3) 0.006(2)
C8 0.032(3) 0.035(3) 0.062(4) 0.008(3) -0.008(3) 0.003(2)
C9 0.031(3) 0.026(2) 0.038(3) -0.002(2) 0.002(2) -0.002(2)
C11 0.024(2) 0.028(3) 0.048(3) 0.001(2) 0.007(2) -0.0015(19)
C12 0.030(3) 0.035(3) 0.048(3) -0.006(2) 0.004(2) 0.001(2)
C13 0.042(3) 0.046(3) 0.036(3) -0.003(3) -0.006(2) 0.002(3)
C14 0.039(3) 0.039(3) 0.047(3) 0.006(3) -0.004(2) 0.001(2)
C15 0.040(3) 0.030(3) 0.048(3) 0.000(2) 0.007(2) 0.003(2)
C16 0.029(3) 0.030(3) 0.042(3) -0.002(2) 0.005(2) 0.000(2)
C17 0.047(3) 0.046(3) 0.053(4) -0.018(3) 0.004(3) 0.003(3)
C18 0.066(4) 0.051(4) 0.060(4) 0.011(3) -0.007(3) 0.003(3)
C19 0.053(3) 0.036(3) 0.049(4) -0.003(3) 0.002(3) 0.005(3)
C51 0.035(3) 0.021(2) 0.032(3) 0.001(2) 0.002(2) 0.001(2)
C52 0.039(3) 0.024(2) 0.035(3) -0.004(2) 0.003(2) 0.000(2)
C53 0.039(3) 0.019(2) 0.058(4) -0.006(2) 0.004(2) 0.002(2)
C54 0.037(3) 0.024(3) 0.056(4) 0.011(2) 0.002(2) 0.001(2)
C55 0.041(3) 0.039(3) 0.036(3) 0.010(2) 0.004(2) -0.001(2)
C56 0.051(3) 0.024(3) 0.040(3) 0.003(2) 0.000(2) -0.001(2)
C57 0.054(3) 0.032(3) 0.049(4) -0.009(2) 0.006(3) -0.002(3)
C58 0.059(4) 0.029(3) 0.085(5) 0.019(3) 0.000(3) -0.004(3)
C59 0.094(5) 0.035(3) 0.035(3) -0.002(3) 0.007(3) -0.002(3)
C91 0.026(2) 0.031(3) 0.037(3) 0.003(2) -0.003(2) 0.002(2)
C92 0.031(3) 0.041(3) 0.047(3) -0.002(3) 0.003(2) 0.001(2)
C93 0.045(3) 0.054(4) 0.045(3) -0.003(3) 0.014(3) -0.002(3)
C94 0.038(3) 0.048(3) 0.052(4) 0.006(3) 0.009(3) -0.002(3)
C95 0.045(3) 0.029(3) 0.052(4) 0.000(2) 0.002(3) -0.007(2)
C96 0.033(3) 0.030(3) 0.046(3) -0.006(2) 0.000(2) -0.002(2)
C97 0.052(4) 0.048(3) 0.063(4) -0.023(3) 0.008(3) -0.004(3)
C98 0.077(5) 0.062(4) 0.080(5) 0.014(4) 0.024(4) -0.020(4)
C99 0.056(4) 0.041(3) 0.042(3) -0.008(3) 0.003(3) -0.006(3)

loop_
_atom_type_symbol
_atom_type_description
_atom_type_scat_dispersion_real
_atom_type_scat_dispersion_imag
_atom_type_scat_source
C C 0.0033 0.0016 'International Tables Vol C Tables 4.2.6.8 and 6.1.1.4'
H H 0.0000 0.0000 'International Tables Vol C Tables 4.2.6.8 and 6.1.1.4'
N N 0.0061 0.0033 'International Tables Vol C Tables 4.2.6.8 and 6.1.1.4'
Cl Cl 0.1484 0.1585 'International Tables Vol C Tables 4.2.6.8 and 6.1.1.4'
Zn Zn 0.2839 1.4301 'International Tables Vol C Tables 4.2.6.8 and 6.1.1.4'

loop_
_geom_angle_atom_site_label_1
_geom_angle_atom_site_label_2
_geom_angle_atom_site_label_3
_geom_angle
_geom_angle_site_symmetry_1
_geom_angle_site_symmetry_3
_geom_angle_publ_flag
N1 Zn1 N2 95.44(15) . . ?
N1 Zn1 N3 104.95(16) . . ?
N2 Zn1 N3 102.55(16) . . ?
N1 Zn1 Cl1 120.38(11) . . ?
N2 Zn1 Cl1 120.86(11) . . ?
N3 Zn1 Cl1 110.09(11) . . ?
C35 N3 C31 118.2(5) . . ?
C35 N3 Zn1 122.2(4) . . ?
C31 N3 Zn1 119.6(3) . . ?
N3 C31 C32 123.3(5) . . ?
N3 C31 H31 118.4 . . ?
C32 C31 H31 118.4 . . ?
C33 C32 C31 118.9(5) . . ?
C33 C32 H32 120.6 . . ?
C31 C32 H32 120.6 . . ?
C32 C33 C34 117.6(5) . . ?
C32 C33 H33 121.2 . . ?
C34 C33 H33 121.2 . . ?
C35 C34 C33 120.1(6) . . ?
C35 C34 H34 120.0 . . ?
C33 C34 H34 120.0 . . ?
N3 C35 C34 122.0(5) . . ?
N3 C35 H35 119.0 . . ?
C34 C35 H35 119.0 . . ?
C1 N1 C4 107.1(4) . . ?
C1 N1 Zn1 129.3(3) . . ?
C4 N1 Zn1 123.5(3) . . ?
C9 N2 C6 107.2(4) . . ?
C9 N2 Zn1 129.4(3) . . ?
C6 N2 Zn1 123.1(3) . . ?
N1 C1 C2 110.2(4) . . ?
N1 C1 C11 121.8(4) . . ?
C2 C1 C11 127.9(4) . . ?
C3 C2 C1 106.9(5) . . ?
C3 C2 H2 126.5 . . ?
C1 C2 H2 126.5 . . ?
C2 C3 C4 107.7(4) . . ?
C2 C3 H3 126.1 . . ?
C4 C3 H3 126.1 . . ?
C5 C4 N1 124.5(4) . . ?
C5 C4 C3 127.5(4) . . ?
N1 C4 C3 108.0(4) . . ?
C4 C5 C6 128.0(4) . . ?
C4 C5 C51 116.5(4) . . ?
C6 C5 C51 115.6(4) . . ?
C7 C6 C5 127.4(4) . . ?
C7 C6 N2 108.0(4) . . ?
C5 C6 N2 124.6(4) . . ?
C8 C7 C6 107.7(4) . . ?
C8 C7 H7 126.1 . . ?
C6 C7 H7 126.1 . . ?
C7 C8 C9 107.1(4) . . ?
C7 C8 H8 126.4 . . ?
C9 C8 H8 126.4 . . ?
N2 C9 C8 109.9(4) . . ?
N2 C9 C91 121.3(4) . . ?
C8 C9 C91 128.7(4) . . ?
C12 C11 C16 119.8(5) . . ?
C12 C11 C1 120.3(4) . . ?
C16 C11 C1 119.9(5) . . ?
C13 C12 C11 119.3(5) . . ?
C13 C12 C17 118.6(5) . . ?
C11 C12 C17 122.1(5) . . ?
C14 C13 C12 122.3(5) . . ?
C14 C13 H13 118.8 . . ?
C12 C13 H13 118.8 . . ?
C13 C14 C15 117.7(5) . . ?
C13 C14 C18 121.1(5) . . ?
C15 C14 C18 121.1(5) . . ?
C14 C15 C16 122.2(5) . . ?
C14 C15 H15 118.9 . . ?
C16 C15 H15 118.9 . . ?
C15 C16 C11 118.6(5) . . ?
C15 C16 C19 120.3(5) . . ?
C11 C16 C19 121.1(5) . . ?
C12 C17 H17A 109.5 . . ?
C12 C17 H17B 109.5 . . ?
H17A C17 H17B 109.5 . . ?
C12 C17 H17C 109.5 . . ?
H17A C17 H17C 109.5 . . ?
H17B C17 H17C 109.5 . . ?
C14 C18 H18A 109.5 . . ?
C14 C18 H18B 109.5 . . ?
H18A C18 H18B 109.5 . . ?
C14 C18 H18C 109.5 . . ?
H18A C18 H18C 109.5 . . ?
H18B C18 H18C 109.5 . . ?
C16 C19 H19A 109.5 . . ?
C16 C19 H19B 109.5 . . ?
H19A C19 H19B 109.5 . . ?
C16 C19 H19C 109.5 . . ?
H19A C19 H19C 109.5 . . ?
H19B C19 H19C 109.5 . . ?
C56 C51 C52 120.1(4) . . ?
C56 C51 C5 121.4(4) . . ?
C52 C51 C5 118.5(4) . . ?
C53 C52 C51 118.1(5) . . ?
C53 C52 C57 120.2(4) . . ?
C51 C52 C57 121.8(4) . . ?
C54 C53 C52 122.8(5) . . ?
C54 C53 H53 118.6 . . ?
C52 C53 H53 118.6 . . ?
C53 C54 C55 118.4(4) . . ?
C53 C54 C58 122.0(5) . . ?
C55 C54 C58 119.6(5) . . ?
C54 C55 C56 120.7(5) . . ?
C54 C55 H55 119.6 . . ?
C56 C55 H55 119.6 . . ?
C51 C56 C55 119.9(5) . . ?
C51 C56 C59 121.3(4) . . ?
C55 C56 C59 118.8(5) . . ?
C52 C57 H57A 109.5 . . ?
C52 C57 H57B 109.5 . . ?
H57A C57 H57B 109.5 . . ?
C52 C57 H57C 109.5 . . ?
H57A C57 H57C 109.5 . . ?
H57B C57 H57C 109.5 . . ?
C54 C58 H58A 109.5 . . ?
C54 C58 H58B 109.5 . . ?
H58A C58 H58B 109.5 . . ?
C54 C58 H58C 109.5 . . ?
H58A C58 H58C 109.5 . . ?
H58B C58 H58C 109.5 . . ?
C56 C59 H59A 109.5 . . ?
C56 C59 H59B 109.5 . . ?
H59A C59 H59B 109.5 . . ?
C56 C59 H59C 109.5 . . ?
H59A C59 H59C 109.5 . . ?
H59B C59 H59C 109.5 . . ?
C92 C91 C96 119.5(5) . . ?
C92 C91 C9 119.6(4) . . ?
C96 C91 C9 120.9(4) . . ?
C93 C92 C91 119.4(5) . . ?
C93 C92 C97 119.5(5) . . ?
C91 C92 C97 121.2(5) . . ?
C94 C93 C92 122.7(5) . . ?
C94 C93 H93 118.7 . . ?
C92 C93 H93 118.7 . . ?
C93 C94 C95 117.3(5) . . ?
C93 C94 C98 121.3(6) . . ?
C95 C94 C98 121.4(6) . . ?
C94 C95 C96 122.4(5) . . ?
C94 C95 H95 118.8 . . ?
C96 C95 H95 118.8 . . ?
C95 C96 C91 118.7(5) . . ?
C95 C96 C99 119.7(5) . . ?
C91 C96 C99 121.6(5) . . ?
C92 C97 H97A 109.5 . . ?
C92 C97 H97B 109.5 . . ?
H97A C97 H97B 109.5 . . ?
C92 C97 H97C 109.5 . . ?
H97A C97 H97C 109.5 . . ?
H97B C97 H97C 109.5 . . ?
C94 C98 H98A 109.5 . . ?
C94 C98 H98B 109.5 . . ?
H98A C98 H98B 109.5 . . ?
C94 C98 H98C 109.5 . . ?
H98A C98 H98C 109.5 . . ?
H98B C98 H98C 109.5 . . ?
C96 C99 H99A 109.5 . . ?
C96 C99 H99B 109.5 . . ?
H99A C99 H99B 109.5 . . ?
C96 C99 H99C 109.5 . . ?
H99A C99 H99C 109.5 . . ?
H99B C99 H99C 109.5 . . ?

loop_
_geom_bond_atom_site_label_1
_geom_bond_atom_site_label_2
_geom_bond_distance
_geom_bond_site_symmetry_2
_geom_bond_publ_flag
Zn1 N1 1.986(4) . ?
Zn1 N2 1.986(4) . ?
Zn1 N3 2.068(4) . ?
Zn1 Cl1 2.1924(13) . ?
N3 C35 1.313(7) . ?
N3 C31 1.335(6) . ?
C31 C32 1.369(7) . ?
C31 H31 0.9500 . ?
C32 C33 1.367(8) . ?
C32 H32 0.9500 . ?
C33 C34 1.386(8) . ?
C33 H33 0.9500 . ?
C34 C35 1.371(9) . ?
C34 H34 0.9500 . ?
C35 H35 0.9500 . ?
N1 C1 1.339(6) . ?
N1 C4 1.403(6) . ?
N2 C9 1.340(6) . ?
N2 C6 1.406(6) . ?
C1 C2 1.410(7) . ?
C1 C11 1.487(7) . ?
C2 C3 1.367(7) . ?
C2 H2 0.9500 . ?
C3 C4 1.405(7) . ?
C3 H3 0.9500 . ?
C4 C5 1.397(6) . ?
C5 C6 1.404(6) . ?
C5 C51 1.509(6) . ?
C6 C7 1.401(7) . ?
C7 C8 1.368(7) . ?
C7 H7 0.9500 . ?
C8 C9 1.411(7) . ?
C8 H8 0.9500 . ?
C9 C91 1.483(7) . ?
C11 C12 1.394(7) . ?
C11 C16 1.403(7) . ?
C12 C13 1.388(7) . ?
C12 C17 1.514(7) . ?
C13 C14 1.374(7) . ?
C13 H13 0.9500 . ?
C14 C15 1.390(7) . ?
C14 C18 1.509(7) . ?
C15 C16 1.395(7) . ?
C15 H15 0.9500 . ?
C16 C19 1.502(7) . ?
C17 H17A 0.9800 . ?
C17 H17B 0.9800 . ?
C17 H17C 0.9800 . ?
C18 H18A 0.9800 . ?
C18 H18B 0.9800 . ?
C18 H18C 0.9800 . ?
C19 H19A 0.9800 . ?
C19 H19B 0.9800 . ?
C19 H19C 0.9800 . ?
C51 C56 1.380(7) . ?
C51 C52 1.407(6) . ?
C52 C53 1.391(7) . ?
C52 C57 1.507(7) . ?
C53 C54 1.369(8) . ?
C53 H53 0.9500 . ?
C54 C55 1.387(7) . ?
C54 C58 1.514(7) . ?
C55 C56 1.399(7) . ?
C55 H55 0.9500 . ?
C56 C59 1.514(7) . ?
C57 H57A 0.9800 . ?
C57 H57B 0.9800 . ?
C57 H57C 0.9800 . ?
C58 H58A 0.9800 . ?
C58 H58B 0.9800 . ?
C58 H58C 0.9800 . ?
C59 H59A 0.9800 . ?
C59 H59B 0.9800 . ?
C59 H59C 0.9800 . ?
C91 C92 1.400(7) . ?
C91 C96 1.403(7) . ?
C92 C93 1.383(8) . ?
C92 C97 1.518(7) . ?
C93 C94 1.379(8) . ?
C93 H93 0.9500 . ?
C94 C95 1.388(8) . ?
C94 C98 1.504(8) . ?
C95 C96 1.396(7) . ?
C95 H95 0.9500 . ?
C96 C99 1.495(7) . ?
C97 H97A 0.9800 . ?
C97 H97B 0.9800 . ?
C97 H97C 0.9800 . ?
C98 H98A 0.9800 . ?
C98 H98B 0.9800 . ?
C98 H98C 0.9800 . ?
C99 H99A 0.9800 . ?
C99 H99B 0.9800 . ?
C99 H99C 0.9800 . ?
